data_7040483
loop_
_publ_author_name
'Li, Chuan-Ti'
'Zhao, Yi-Fan'
'Hu, Huai-Ming'
'Zhao, Hui'
'Wang, Xiaofang'
'Xue, Ganglin'

_publ_section_title
;
 Lanthanide coordination frameworks constructed from
 3,3',4,4'-diphenylsulfonetetracarboxylic and 1,10-phenanthroline:
 synthesis, crystal structures and luminescence properties.
;
_journal_issue 39
_journal_name_full 'Dalton transactions (Cambridge, England : 2003)'
_journal_page_first 15436
_journal_paper_doi 10.1039/c6dt02646j
_journal_volume 45
_journal_year 2016
_chemical_formula_moiety 'C16 H6 O12 S Tb, O0.50, O0.50'
_chemical_formula_sum 'C16 H6 O13 S Tb'
_chemical_formula_weight 597.19
_chemical_name_systematic
; 
 ? 
;
_space_group_IT_number 2
_symmetry_cell_setting triclinic
_symmetry_space_group_name_Hall '-P 1'
_symmetry_space_group_name_H-M 'P -1'
_atom_sites_solution_hydrogens geom
_atom_sites_solution_primary direct
_atom_sites_solution_secondary difmap
_audit_creation_method SHELXL-97
_audit_update_record
;
2016-07-01 deposited with the CCDC.
2016-08-25 downloaded from the CCDC.
;
_cell_angle_alpha 110.088(4)
_cell_angle_beta 94.904(4)
_cell_angle_gamma 93.524(4)
_cell_formula_units_Z 2
_cell_length_a 5.9118(15)
_cell_length_b 13.215(3)
_cell_length_c 13.723(4)
_cell_measurement_reflns_used 2275
_cell_measurement_temperature 296(2)
_cell_measurement_theta_max 26.24
_cell_measurement_theta_min 3.02
_cell_volume 998.5(4)
_computing_cell_refinement 'Bruker SAINT'
_computing_data_collection 'Bruker APEX2'
_computing_data_reduction 'Bruker SAINT'
_computing_molecular_graphics 'Bruker SHELXTL'
_computing_publication_material 'Bruker SHELXTL'
_computing_structure_refinement 'SHELXL-97 (Sheldrick, 1997)'
_computing_structure_solution 'SHELXS-97 (Sheldrick, 1990)'
_diffrn_ambient_temperature 296(2)
_diffrn_measured_fraction_theta_full 0.978
_diffrn_measured_fraction_theta_max 0.978
_diffrn_measurement_device_type 'Bruker APEX-II CCD'
_diffrn_measurement_method '\f and \w scans'
_diffrn_radiation_monochromator graphite
_diffrn_radiation_source 'fine-focus sealed tube'
_diffrn_radiation_type MoK\a
_diffrn_radiation_wavelength 0.71073
_diffrn_reflns_av_R_equivalents 0.0391
_diffrn_reflns_av_sigmaI/netI 0.0821
_diffrn_reflns_limit_h_max 6
_diffrn_reflns_limit_h_min -7
_diffrn_reflns_limit_k_max 8
_diffrn_reflns_limit_k_min -15
_diffrn_reflns_limit_l_max 16
_diffrn_reflns_limit_l_min -14
_diffrn_reflns_number 4838
_diffrn_reflns_theta_full 25.05
_diffrn_reflns_theta_max 25.05
_diffrn_reflns_theta_min 2.66
_exptl_absorpt_coefficient_mu 3.714
_exptl_absorpt_correction_T_max 0.767
_exptl_absorpt_correction_T_min 0.567
_exptl_absorpt_correction_type multi-scan
_exptl_absorpt_process_details sadabs
_exptl_crystal_colour yellow
_exptl_crystal_density_diffrn 1.986
_exptl_crystal_density_method 'not measured'
_exptl_crystal_description block
_exptl_crystal_F_000 574
_exptl_crystal_size_max 0.18
_exptl_crystal_size_mid 0.12
_exptl_crystal_size_min 0.08
_refine_diff_density_max 4.631
_refine_diff_density_min -3.586
_refine_diff_density_rms 0.386
_refine_ls_extinction_method none
_refine_ls_goodness_of_fit_ref 1.158
_refine_ls_hydrogen_treatment constr
_refine_ls_matrix_type full
_refine_ls_number_parameters 289
_refine_ls_number_reflns 3459
_refine_ls_number_restraints 0
_refine_ls_restrained_S_all 1.158
_refine_ls_R_factor_all 0.0824
_refine_ls_R_factor_gt 0.0783
_refine_ls_shift/su_max 0.005
_refine_ls_shift/su_mean 0.002
_refine_ls_structure_factor_coef Fsqd
_refine_ls_weighting_details 'calc w=1/[\s^2^(Fo^2^)+(0.1294P)^2^+12.6482P] where P=(Fo^2^+2Fc^2^)/3'
_refine_ls_weighting_scheme calc
_refine_ls_wR_factor_gt 0.2164
_refine_ls_wR_factor_ref 0.2201
_reflns_number_gt 3262
_reflns_number_total 3459
_reflns_threshold_expression >2sigma(I)
_cod_data_source_file c6dt02646j2.cif
_cod_data_source_block nw1972_0m
_cod_depositor_comments
;
The following automatic conversions were performed:

'_symmetry_cell_setting' value 'Triclinic' changed to 'triclinic'
according to
/usr/data/users/saulius/crontab/automatic-downloads/rss-feeds/RSC/lib/dictionaries/cif_core.dic
dictionary named 'cif_core.dic' version 2.4.2 from 2011-04-26.

Automatic conversion script
Id: cif_fix_values 4268 2015-11-12 08:31:59Z antanas 

 Adding full bibliography for 7040480--7040491.cif.
;
_cod_original_sg_symbol_H-M P-1
_cod_database_code 7040483

loop_
_symmetry_equiv_pos_as_xyz
'x, y, z'
'-x, -y, -z'

loop_
_atom_site_label
_atom_site_type_symbol
_atom_site_fract_x
_atom_site_fract_y
_atom_site_fract_z
_atom_site_U_iso_or_equiv
_atom_site_adp_type
_atom_site_occupancy
_atom_site_symmetry_multiplicity
_atom_site_calc_flag
_atom_site_refinement_flags
Tb1 Tb 0.12548(9) 1.13766(5) 0.13600(5) 0.0147(3) Uani 1 1 d .
S1 S 0.0352(6) 0.6141(3) 0.2491(3) 0.0231(8) Uani 1 1 d .
O1 O 0.3240(17) 0.9959(8) 0.1723(8) 0.024(2) Uani 1 1 d .
O2 O 0.1068(17) 0.9227(8) 0.0238(8) 0.025(2) Uani 1 1 d .
O3 O 0.5885(17) 0.8803(8) -0.0161(8) 0.026(2) Uani 1 1 d .
O4 O 0.7445(18) 0.7255(9) -0.0655(9) 0.030(2) Uani 1 1 d .
O5 O 0.8185(17) 0.8222(10) 0.6732(9) 0.032(3) Uani 1 1 d .
O6 O 0.5505(18) 0.7568(10) 0.7424(8) 0.031(3) Uani 1 1 d .
O7 O 0.843(2) 0.5910(10) 0.5725(9) 0.036(3) Uani 1 1 d .
O8 O 0.7835(19) 0.5008(10) 0.4009(8) 0.032(3) Uani 1 1 d .
O9 O -0.1696(18) 0.6691(11) 0.2668(9) 0.036(3) Uani 1 1 d .
O10 O 0.018(2) 0.4985(9) 0.2068(9) 0.033(3) Uani 1 1 d .
C1 C 0.240(2) 0.9143(11) 0.0970(11) 0.018(3) Uani 1 1 d .
C2 C 0.286(2) 0.8041(11) 0.1001(10) 0.016(3) Uani 1 1 d .
C3 C 0.154(2) 0.7630(12) 0.1599(12) 0.024(3) Uani 1 1 d .
H3 H 0.0396 0.8016 0.1937 0.028 Uiso 1 1 calc R
C4 C 0.194(2) 0.6648(12) 0.1682(11) 0.021(3) Uani 1 1 d .
C5 C 0.359(3) 0.6045(13) 0.1191(12) 0.028(3) Uani 1 1 d .
H5 H 0.3810 0.5376 0.1248 0.034 Uiso 1 1 calc R
C6 C 0.495(3) 0.6465(13) 0.0597(13) 0.030(4) Uani 1 1 d .
H6 H 0.6100 0.6079 0.0265 0.035 Uiso 1 1 calc R
C7 C 0.456(2) 0.7458(11) 0.0510(11) 0.019(3) Uani 1 1 d .
C8 C 0.599(2) 0.7863(13) -0.0148(10) 0.021(3) Uani 1 1 d .
C9 C 0.628(3) 0.7691(11) 0.6640(12) 0.026(3) Uani 1 1 d .
C10 C 0.491(2) 0.7242(13) 0.5588(12) 0.025(3) Uani 1 1 d .
C11 C 0.293(3) 0.7733(15) 0.5462(13) 0.034(4) Uani 1 1 d .
H11 H 0.2505 0.8275 0.6036 0.041 Uiso 1 1 calc R
C12 C 0.159(3) 0.7447(14) 0.4527(12) 0.029(4) Uani 1 1 d .
H12 H 0.0371 0.7834 0.4451 0.035 Uiso 1 1 calc R
C13 C 0.211(2) 0.6552(12) 0.3674(11) 0.018(3) Uani 1 1 d .
C14 C 0.401(2) 0.6027(13) 0.3791(11) 0.024(3) Uani 1 1 d .
H14 H 0.4375 0.5452 0.3229 0.028 Uiso 1 1 calc R
C15 C 0.538(2) 0.6348(11) 0.4735(11) 0.020(3) Uani 1 1 d .
C16 C 0.739(2) 0.5729(13) 0.4869(11) 0.022(3) Uani 1 1 d .
O11 O -0.2029(18) 1.0504(10) 0.1743(9) 0.036(3) Uani 1 1 d .
O12 O -0.1205(18) 1.2803(9) 0.1907(9) 0.031(3) Uani 1 1 d .
O13 O 0.765(10) 0.001(3) 0.593(3) 0.13(2) Uani 0.50 1 d P
O14 O 0.770(12) 0.928(4) 0.320(4) 0.18(3) Uani 0.50 1 d P

loop_
_atom_site_aniso_label
_atom_site_aniso_U_11
_atom_site_aniso_U_22
_atom_site_aniso_U_33
_atom_site_aniso_U_23
_atom_site_aniso_U_13
_atom_site_aniso_U_12
Tb1 0.0108(4) 0.0206(4) 0.0133(4) 0.0065(3) 0.0019(2) 0.0017(2)
S1 0.0180(17) 0.033(2) 0.0226(18) 0.0157(16) 0.0017(14) -0.0021(14)
O1 0.026(5) 0.028(6) 0.015(5) 0.004(5) 0.000(4) 0.006(4)
O2 0.026(5) 0.019(5) 0.028(6) 0.010(5) -0.006(4) 0.005(4)
O3 0.025(5) 0.024(6) 0.032(6) 0.010(5) 0.010(5) 0.006(4)
O4 0.031(6) 0.032(6) 0.036(6) 0.019(5) 0.017(5) 0.014(5)
O5 0.020(5) 0.045(7) 0.027(6) 0.009(5) 0.003(4) -0.006(5)
O6 0.025(6) 0.047(7) 0.019(5) 0.010(5) 0.005(4) -0.007(5)
O7 0.044(7) 0.041(7) 0.020(6) 0.008(5) -0.008(5) 0.015(6)
O8 0.036(6) 0.040(7) 0.022(6) 0.007(5) 0.010(5) 0.018(5)
O9 0.021(6) 0.064(8) 0.030(6) 0.024(6) 0.001(5) 0.008(5)
O10 0.040(6) 0.029(6) 0.026(6) 0.011(5) -0.006(5) -0.020(5)
C1 0.017(7) 0.019(7) 0.016(7) 0.002(6) 0.004(5) 0.005(5)
C2 0.015(6) 0.025(7) 0.008(6) 0.008(6) -0.004(5) -0.006(5)
C3 0.021(7) 0.028(8) 0.027(8) 0.015(7) 0.010(6) 0.005(6)
C4 0.018(7) 0.030(8) 0.020(7) 0.015(6) 0.001(6) 0.002(6)
C5 0.040(9) 0.029(8) 0.023(8) 0.016(7) 0.015(7) 0.010(7)
C6 0.035(9) 0.033(9) 0.031(9) 0.020(7) 0.018(7) 0.006(7)
C7 0.008(6) 0.021(7) 0.022(7) 0.002(6) -0.009(5) 0.000(5)
C8 0.011(6) 0.039(9) 0.012(7) 0.008(6) 0.003(5) 0.011(6)
C9 0.031(8) 0.012(7) 0.028(8) -0.002(6) -0.009(7) 0.005(6)
C10 0.020(7) 0.037(9) 0.020(8) 0.010(7) 0.002(6) 0.005(6)
C11 0.033(9) 0.046(10) 0.021(8) 0.005(8) 0.010(7) 0.019(8)
C12 0.018(7) 0.039(9) 0.026(8) 0.009(7) -0.011(6) 0.000(6)
C13 0.011(6) 0.025(7) 0.020(7) 0.013(6) -0.003(5) -0.004(5)
C14 0.027(8) 0.031(8) 0.016(7) 0.010(6) 0.009(6) 0.007(6)
C15 0.023(7) 0.020(7) 0.021(7) 0.009(6) 0.014(6) 0.010(6)
C16 0.008(6) 0.043(9) 0.022(8) 0.018(7) 0.002(5) 0.005(6)
O11 0.018(5) 0.049(7) 0.037(7) 0.010(6) 0.017(5) -0.007(5)
O12 0.028(6) 0.033(6) 0.039(7) 0.019(5) 0.010(5) 0.009(5)
O13 0.24(5) 0.07(2) 0.09(3) 0.07(2) -0.06(3) -0.08(3)
O14 0.27(8) 0.12(4) 0.09(4) -0.03(3) -0.05(4) 0.13(5)

loop_
_atom_type_symbol
_atom_type_description
_atom_type_scat_dispersion_real
_atom_type_scat_dispersion_imag
_atom_type_scat_source
C C 0.0033 0.0016 'International Tables Vol C Tables 4.2.6.8 and 6.1.1.4'
H H 0.0000 0.0000 'International Tables Vol C Tables 4.2.6.8 and 6.1.1.4'
O O 0.0106 0.0060 'International Tables Vol C Tables 4.2.6.8 and 6.1.1.4'
Tb Tb -0.1723 4.1537 'International Tables Vol C Tables 4.2.6.8 and 6.1.1.4'
S S 0.1246 0.1234 'International Tables Vol C Tables 4.2.6.8 and 6.1.1.4'

loop_
_geom_angle_atom_site_label_1
_geom_angle_atom_site_label_2
_geom_angle_atom_site_label_3
_geom_angle
_geom_angle_site_symmetry_1
_geom_angle_site_symmetry_3
O2 Tb1 O11 77.4(4) 2_575 .
O2 Tb1 O12 86.2(4) 2_575 .
O11 Tb1 O12 76.7(4) . .
O2 Tb1 O3 79.5(4) 2_575 2_675
O11 Tb1 O3 145.0(4) . 2_675
O12 Tb1 O3 127.5(3) . 2_675
O2 Tb1 O6 154.1(4) 2_575 2_676
O11 Tb1 O6 127.7(4) . 2_676
O12 Tb1 O6 93.5(4) . 2_676
O3 Tb1 O6 80.3(4) 2_675 2_676
O2 Tb1 O1 113.8(3) 2_575 .
O11 Tb1 O1 84.4(4) . .
O12 Tb1 O1 148.9(4) . .
O3 Tb1 O1 81.3(3) 2_675 .
O6 Tb1 O1 78.6(4) 2_676 .
O2 Tb1 O4 80.5(4) 2_575 2_675
O11 Tb1 O4 144.2(4) . 2_675
O12 Tb1 O4 73.9(4) . 2_675
O3 Tb1 O4 54.0(3) 2_675 2_675
O6 Tb1 O4 74.6(4) 2_676 2_675
O1 Tb1 O4 130.7(3) . 2_675
O2 Tb1 O5 151.1(4) 2_575 2_676
O11 Tb1 O5 74.6(4) . 2_676
O12 Tb1 O5 80.7(4) . 2_676
O3 Tb1 O5 128.6(3) 2_675 2_676
O6 Tb1 O5 53.1(3) 2_676 2_676
O1 Tb1 O5 70.5(4) . 2_676
O4 Tb1 O5 119.5(4) 2_675 2_676
O2 Tb1 O2 64.0(4) 2_575 .
O11 Tb1 O2 72.1(4) . .
O12 Tb1 O2 140.6(4) . .
O3 Tb1 O2 74.2(3) 2_675 .
O6 Tb1 O2 124.7(4) 2_676 .
O1 Tb1 O2 49.8(3) . .
O4 Tb1 O2 121.7(3) 2_675 .
O5 Tb1 O2 112.8(4) 2_676 .
O2 Tb1 C8 79.6(4) 2_575 2_675
O11 Tb1 C8 157.0(4) . 2_675
O12 Tb1 C8 101.3(4) . 2_675
O3 Tb1 C8 26.5(4) 2_675 2_675
O6 Tb1 C8 75.1(4) 2_676 2_675
O1 Tb1 C8 105.5(4) . 2_675
O4 Tb1 C8 27.5(4) 2_675 2_675
O5 Tb1 C8 128.1(4) 2_676 2_675
O2 Tb1 C8 98.1(4) . 2_675
O2 Tb1 C9 173.1(4) 2_575 2_676
O11 Tb1 C9 101.1(5) . 2_676
O12 Tb1 C9 86.9(4) . 2_676
O3 Tb1 C9 104.6(4) 2_675 2_676
O6 Tb1 C9 26.5(4) 2_676 2_676
O1 Tb1 C9 72.5(4) . 2_676
O4 Tb1 C9 97.4(4) 2_675 2_676
O5 Tb1 C9 26.5(4) 2_676 2_676
O2 Tb1 C9 122.2(4) . 2_676
C8 Tb1 C9 101.6(5) 2_675 2_676
O10 S1 O9 119.7(7) . .
O10 S1 C13 107.4(7) . .
O9 S1 C13 107.9(7) . .
O10 S1 C4 108.1(7) . .
O9 S1 C4 108.7(7) . .
C13 S1 C4 103.7(7) . .
C1 O1 Tb1 101.2(8) . .
C1 O2 Tb1 156.5(9) . 2_575
C1 O2 Tb1 87.5(8) . .
Tb1 O2 Tb1 116.0(4) 2_575 .
C8 O3 Tb1 93.7(8) . 2_675
C8 O4 Tb1 91.9(9) . 2_675
C9 O5 Tb1 92.1(9) . 2_676
C9 O6 Tb1 93.9(9) . 2_676
O1 C1 O2 121.2(13) . .
O1 C1 C2 118.2(12) . .
O2 C1 C2 120.4(12) . .
C7 C2 C3 119.5(13) . .
C7 C2 C1 123.4(12) . .
C3 C2 C1 117.1(12) . .
C4 C3 C2 119.3(13) . .
C4 C3 H3 120.3 . .
C2 C3 H3 120.3 . .
C5 C4 C3 122.4(13) . .
C5 C4 S1 117.7(11) . .
C3 C4 S1 119.8(11) . .
C4 C5 C6 118.4(14) . .
C4 C5 H5 120.8 . .
C6 C5 H5 120.8 . .
C7 C6 C5 119.7(14) . .
C7 C6 H6 120.2 . .
C5 C6 H6 120.2 . .
C2 C7 C6 120.7(14) . .
C2 C7 C8 121.0(13) . .
C6 C7 C8 118.2(13) . .
O3 C8 O4 120.2(13) . .
O3 C8 C7 120.7(12) . .
O4 C8 C7 118.9(13) . .
O3 C8 Tb1 59.7(7) . 2_675
O4 C8 Tb1 60.5(7) . 2_675
C7 C8 Tb1 178.8(9) . 2_675
O5 C9 O6 120.9(14) . .
O5 C9 C10 119.0(15) . .
O6 C9 C10 120.1(14) . .
O5 C9 Tb1 61.4(8) . 2_676
O6 C9 Tb1 59.5(8) . 2_676
C10 C9 Tb1 177.2(10) . 2_676
C11 C10 C15 117.5(14) . .
C11 C10 C9 116.5(14) . .
C15 C10 C9 125.9(13) . .
C12 C11 C10 122.5(15) . .
C12 C11 H11 118.7 . .
C10 C11 H11 118.7 . .
C11 C12 C13 119.0(14) . .
C11 C12 H12 120.5 . .
C13 C12 H12 120.5 . .
C14 C13 C12 119.3(13) . .
C14 C13 S1 121.0(12) . .
C12 C13 S1 119.7(10) . .
C15 C14 C13 120.8(14) . .
C15 C14 H14 119.6 . .
C13 C14 H14 119.6 . .
C14 C15 C10 120.5(13) . .
C14 C15 C16 120.2(13) . .
C10 C15 C16 119.3(13) . .
O7 C16 O8 125.0(13) . .
O7 C16 C15 120.9(14) . .
O8 C16 C15 114.0(12) . .

loop_
_geom_bond_atom_site_label_1
_geom_bond_atom_site_label_2
_geom_bond_distance
_geom_bond_site_symmetry_2
Tb1 O2 2.341(10) 2_575
Tb1 O11 2.385(10) .
Tb1 O12 2.404(11) .
Tb1 O3 2.425(10) 2_675
Tb1 O6 2.434(11) 2_676
Tb1 O1 2.439(10) .
Tb1 O4 2.441(10) 2_675
Tb1 O5 2.475(11) 2_676
Tb1 O2 2.717(10) .
Tb1 C8 2.801(14) 2_675
Tb1 C9 2.818(15) 2_676
S1 O10 1.429(12) .
S1 O9 1.445(12) .
S1 C13 1.745(13) .
S1 C4 1.781(14) .
O1 C1 1.248(17) .
O2 C1 1.263(17) .
O2 Tb1 2.341(10) 2_575
O3 C8 1.254(18) .
O3 Tb1 2.425(10) 2_675
O4 C8 1.294(17) .
O4 Tb1 2.441(10) 2_675
O5 C9 1.260(19) .
O5 Tb1 2.475(11) 2_676
O6 C9 1.26(2) .
O6 Tb1 2.434(11) 2_676
O7 C16 1.217(18) .
O8 C16 1.295(19) .
C1 C2 1.511(19) .
C2 C7 1.39(2) .
C2 C3 1.392(19) .
C3 C4 1.38(2) .
C3 H3 0.9300 .
C4 C5 1.37(2) .
C5 C6 1.41(2) .
C5 H5 0.9300 .
C6 C7 1.39(2) .
C6 H6 0.9300 .
C7 C8 1.49(2) .
C8 Tb1 2.801(14) 2_675
C9 C10 1.50(2) .
C9 Tb1 2.818(15) 2_676
C10 C11 1.40(2) .
C10 C15 1.41(2) .
C11 C12 1.37(2) .
C11 H11 0.9300 .
C12 C13 1.42(2) .
C12 H12 0.9300 .
C13 C14 1.39(2) .
C14 C15 1.38(2) .
C14 H14 0.9300 .
C15 C16 1.518(18) .

loop_
_geom_torsion_atom_site_label_1
_geom_torsion_atom_site_label_2
_geom_torsion_atom_site_label_3
_geom_torsion_atom_site_label_4
_geom_torsion
_geom_torsion_site_symmetry_1
_geom_torsion_site_symmetry_4
O2 Tb1 O1 C1 -5.3(9) 2_575 .
O11 Tb1 O1 C1 68.3(9) . .
O12 Tb1 O1 C1 120.9(9) . .
O3 Tb1 O1 C1 -79.7(9) 2_675 .
O6 Tb1 O1 C1 -161.5(9) 2_676 .
O4 Tb1 O1 C1 -103.5(9) 2_675 .
O5 Tb1 O1 C1 143.9(9) 2_676 .
O2 Tb1 O1 C1 -3.0(8) . .
C8 Tb1 O1 C1 -90.6(9) 2_675 .
C9 Tb1 O1 C1 171.8(9) 2_676 .
O2 Tb1 O2 C1 -179.4(11) 2_575 .
O11 Tb1 O2 C1 -95.0(8) . .
O12 Tb1 O2 C1 -134.5(8) . .
O3 Tb1 O2 C1 94.8(8) 2_675 .
O6 Tb1 O2 C1 29.0(9) 2_676 .
O1 Tb1 O2 C1 2.9(7) . .
O4 Tb1 O2 C1 121.7(8) 2_675 .
O5 Tb1 O2 C1 -31.0(9) 2_676 .
C8 Tb1 O2 C1 106.4(8) 2_675 .
C9 Tb1 O2 C1 -2.8(10) 2_676 .
O2 Tb1 O2 Tb1 0.0 2_575 2_575
O11 Tb1 O2 Tb1 84.4(5) . 2_575
O12 Tb1 O2 Tb1 44.9(8) . 2_575
O3 Tb1 O2 Tb1 -85.8(5) 2_675 2_575
O6 Tb1 O2 Tb1 -151.7(4) 2_676 2_575
O1 Tb1 O2 Tb1 -177.7(7) . 2_575
O4 Tb1 O2 Tb1 -58.9(6) 2_675 2_575
O5 Tb1 O2 Tb1 148.4(4) 2_676 2_575
C8 Tb1 O2 Tb1 -74.2(5) 2_675 2_575
C9 Tb1 O2 Tb1 176.5(5) 2_676 2_575
Tb1 O1 C1 O2 5.8(15) . .
Tb1 O1 C1 C2 -168.7(10) . .
Tb1 O2 C1 O1 176.3(16) 2_575 .
Tb1 O2 C1 O1 -5.1(13) . .
Tb1 O2 C1 C2 -9(3) 2_575 .
Tb1 O2 C1 C2 169.3(11) . .
O1 C1 C2 C7 -97.2(16) . .
O2 C1 C2 C7 88.2(17) . .
O1 C1 C2 C3 79.8(17) . .
O2 C1 C2 C3 -94.8(16) . .
C7 C2 C3 C4 -1(2) . .
C1 C2 C3 C4 -177.7(13) . .
C2 C3 C4 C5 -1(2) . .
C2 C3 C4 S1 177.2(11) . .
O10 S1 C4 C5 -31.2(15) . .
O9 S1 C4 C5 -162.6(13) . .
C13 S1 C4 C5 82.7(14) . .
O10 S1 C4 C3 151.0(13) . .
O9 S1 C4 C3 19.6(15) . .
C13 S1 C4 C3 -95.1(13) . .
C3 C4 C5 C6 1(2) . .
S1 C4 C5 C6 -176.4(12) . .
C4 C5 C6 C7 -1(2) . .
C3 C2 C7 C6 1(2) . .
C1 C2 C7 C6 177.8(13) . .
C3 C2 C7 C8 179.0(12) . .
C1 C2 C7 C8 -4(2) . .
C5 C6 C7 C2 0(2) . .
C5 C6 C7 C8 -178.3(14) . .
Tb1 O3 C8 O4 3.3(14) 2_675 .
Tb1 O3 C8 C7 178.7(11) 2_675 .
Tb1 O4 C8 O3 -3.2(14) 2_675 .
Tb1 O4 C8 C7 -178.8(11) 2_675 .
C2 C7 C8 O3 10(2) . .
C6 C7 C8 O3 -172.1(14) . .
C2 C7 C8 O4 -174.9(13) . .
C6 C7 C8 O4 3(2) . .
C2 C7 C8 Tb1 123(53) . 2_675
C6 C7 C8 Tb1 -59(54) . 2_675
Tb1 O5 C9 O6 -0.8(15) 2_676 .
Tb1 O5 C9 C10 176.8(12) 2_676 .
Tb1 O6 C9 O5 0.8(15) 2_676 .
Tb1 O6 C9 C10 -176.8(12) 2_676 .
O5 C9 C10 C11 -109.1(17) . .
O6 C9 C10 C11 69(2) . .
Tb1 C9 C10 C11 -12(25) 2_676 .
O5 C9 C10 C15 74(2) . .
O6 C9 C10 C15 -108.9(18) . .
Tb1 C9 C10 C15 170(23) 2_676 .
C15 C10 C11 C12 -6(3) . .
C9 C10 C11 C12 175.9(16) . .
C10 C11 C12 C13 6(3) . .
C11 C12 C13 C14 -4(2) . .
C11 C12 C13 S1 177.4(13) . .
O10 S1 C13 C14 38.6(13) . .
O9 S1 C13 C14 169.0(12) . .
C4 S1 C13 C14 -75.8(13) . .
O10 S1 C13 C12 -142.4(12) . .
O9 S1 C13 C12 -12.0(14) . .
C4 S1 C13 C12 103.2(12) . .
C12 C13 C14 C15 2(2) . .
S1 C13 C14 C15 -179.3(11) . .
C13 C14 C15 C10 -2(2) . .
C13 C14 C15 C16 176.8(13) . .
C11 C10 C15 C14 4(2) . .
C9 C10 C15 C14 -178.3(15) . .
C11 C10 C15 C16 -174.6(14) . .
C9 C10 C15 C16 3(2) . .
C14 C15 C16 O7 -170.4(15) . .
C10 C15 C16 O7 9(2) . .
C14 C15 C16 O8 9(2) . .
C10 C15 C16 O8 -172.4(13) . .
